data_7231863
loop_
_publ_author_name
'Zhu, Xiaofei'
'Wang, Shentang'
'Han, Haitao'
'Liao, Wuping'

_publ_section_title
;
 Organoamine-induced isomerism of calixarene-based complexes: from 1D to
 2D
;
_journal_issue 68
_journal_name_full 'RSC Advances'
_journal_page_first 39208
_journal_paper_doi 10.1039/C8RA07833E
_journal_volume 8
_journal_year 2018
_chemical_formula_sum 'C76 H74 Cl Co4 N7 O12 S4'
_chemical_formula_weight 1676.83
_chemical_name_common '[Co4 Cl (C40 H44 S4 O4) (C16 H9 N3 O4)2](CH3)4N '
_space_group_crystal_system monoclinic
_space_group_IT_number 11
_space_group_name_Hall '-P 2yb'
_space_group_name_H-M_alt 'P 1 21/m 1'
_symmetry_space_group_name_Hall '-P 2yb'
_symmetry_space_group_name_H-M 'P 1 21/m 1'
_atom_sites_solution_hydrogens geom
_audit_creation_method SHELXL-2018/3
_audit_update_record
;
2018-08-28 deposited with the CCDC.
2018-11-16 downloaded from the CCDC.
;
_cell_angle_alpha 90
_cell_angle_beta 93.0370(10)
_cell_angle_gamma 90
_cell_formula_units_Z 2
_cell_length_a 11.5232(2)
_cell_length_b 21.9302(4)
_cell_length_c 20.4472(4)
_cell_measurement_reflns_used 9886
_cell_measurement_temperature 190(2)
_cell_measurement_theta_max 36.52
_cell_measurement_theta_min 2.96
_cell_volume 5159.87(16)
_computing_cell_refinement 'Bruker SAINT'
_computing_data_collection 'Bruker APEX2'
_computing_data_reduction 'Bruker SAINT'
_computing_molecular_graphics 'Bruker SHELXTL'
_computing_publication_material 'Bruker SHELXTL'
_computing_structure_refinement 'SHELXL-2018/3 (Sheldrick, 2018)'
_computing_structure_solution 'SHELXL-2018/3 (Sheldrick, 2018)'
_diffrn_ambient_temperature 190(2)
_diffrn_measured_fraction_theta_full 0.998
_diffrn_measured_fraction_theta_max 0.998
_diffrn_measurement_device_type 'Bruker APEX-II CCD'
_diffrn_measurement_method '\f and \w scans'
_diffrn_radiation_type CuK\a
_diffrn_radiation_wavelength 1.54178
_diffrn_reflns_av_R_equivalents 0.0611
_diffrn_reflns_av_unetI/netI 0.0387
_diffrn_reflns_Laue_measured_fraction_full 0.998
_diffrn_reflns_Laue_measured_fraction_max 0.998
_diffrn_reflns_limit_h_max 11
_diffrn_reflns_limit_h_min -11
_diffrn_reflns_limit_k_max 21
_diffrn_reflns_limit_k_min -21
_diffrn_reflns_limit_l_max 20
_diffrn_reflns_limit_l_min -20
_diffrn_reflns_number 39686
_diffrn_reflns_point_group_measured_fraction_full 0.998
_diffrn_reflns_point_group_measured_fraction_max 0.998
_diffrn_reflns_theta_full 49.554
_diffrn_reflns_theta_max 49.553
_diffrn_reflns_theta_min 3.841
_exptl_absorpt_coefficient_mu 6.336
_exptl_absorpt_correction_T_max 0.7498
_exptl_absorpt_correction_T_min 0.4518
_exptl_absorpt_correction_type multi-scan
_exptl_absorpt_process_details 'SADABS 2014/4'
_exptl_crystal_colour purple
_exptl_crystal_density_diffrn 1.079
_exptl_crystal_description block
_exptl_crystal_F_000 1728
_exptl_crystal_size_max 0.15
_exptl_crystal_size_mid 0.11
_exptl_crystal_size_min 0.05
_refine_diff_density_max 0.266
_refine_diff_density_min -0.235
_refine_diff_density_rms 0.049
_refine_ls_extinction_method none
_refine_ls_goodness_of_fit_ref 1.013
_refine_ls_hydrogen_treatment constr
_refine_ls_matrix_type full
_refine_ls_number_parameters 460
_refine_ls_number_reflns 5382
_refine_ls_number_restraints 30
_refine_ls_restrained_S_all 1.015
_refine_ls_R_factor_all 0.0522
_refine_ls_R_factor_gt 0.0378
_refine_ls_shift/su_max 0.001
_refine_ls_shift/su_mean 0.000
_refine_ls_structure_factor_coef Fsqd
_refine_ls_weighting_details 'w=1/[\s^2^(Fo^2^)+(0.0323P)^2^+9.7501P] where P=(Fo^2^+2Fc^2^)/3'
_refine_ls_weighting_scheme calc
_refine_ls_wR_factor_gt 0.0870
_refine_ls_wR_factor_ref 0.0925
_reflns_Friedel_coverage 0.000
_reflns_number_gt 4355
_reflns_number_total 5382
_reflns_threshold_expression 'I > 2\s(I)'
_cod_data_source_file c8ra07833e2.cif
_cod_data_source_block 1D-Co
_cod_original_cell_volume 5159.88(16)
_cod_database_code 7231863
_shelx_shelxl_version_number 2018/3
_shelx_space_group_comment
;
The symmetry employed for this shelxl refinement is uniquely defined
by the following loop, which should always be used as a source of
symmetry information in preference to the above space-group names.
They are only intended as comments.
;

loop_
_space_group_symop_operation_xyz
'x, y, z'
'-x, y+1/2, -z'
'-x, -y, -z'
'x, -y-1/2, z'

loop_
_atom_site_label
_atom_site_type_symbol
_atom_site_fract_x
_atom_site_fract_y
_atom_site_fract_z
_atom_site_U_iso_or_equiv
_atom_site_adp_type
_atom_site_occupancy
_atom_site_site_symmetry_order
_atom_site_calc_flag
_atom_site_refinement_flags_posn
_atom_site_refinement_flags_adp
_atom_site_refinement_flags_occupancy
Co1 Co 0.34648(7) 0.750000 0.13149(4) 0.0196(3) Uani 1 2 d S T P
Co3 Co -0.01194(8) 0.750000 0.22591(4) 0.0214(3) Uani 1 2 d S T P
Co2 Co 0.16535(5) 0.64593(3) 0.17593(3) 0.02099(19) Uani 1 1 d . . .
S3 S -0.21355(12) 0.750000 0.16903(7) 0.0221(4) Uani 1 2 d S T P
Cl1 Cl 0.21874(12) 0.750000 0.23478(7) 0.0270(4) Uani 1 2 d S T P
S1 S 0.38818(12) 0.750000 0.01030(7) 0.0219(4) Uani 1 2 d S T P
S2 S 0.08300(8) 0.57444(5) 0.08487(5) 0.0226(3) Uani 1 1 d . . .
O1 O 0.2336(2) 0.68515(12) 0.09880(12) 0.0217(7) Uani 1 1 d . . .
O3 O 0.4503(2) 0.68295(13) 0.17160(13) 0.0264(7) Uani 1 1 d . . .
O5 O 1.0162(2) 0.31549(13) 0.70306(13) 0.0298(7) Uani 1 1 d . . .
O2 O 0.0103(2) 0.68462(12) 0.15850(12) 0.0225(7) Uani 1 1 d . . .
O4 O 0.3228(2) 0.61126(13) 0.20228(12) 0.0283(7) Uani 1 1 d . . .
O6 O 0.8929(2) 0.38648(13) 0.73981(14) 0.0313(7) Uani 1 1 d . . .
N1 N 0.8809(3) 0.49688(18) 0.33826(16) 0.0406(10) Uani 1 1 d . . .
N2 N 0.9323(3) 0.46682(18) 0.39068(17) 0.0453(11) Uani 1 1 d . . .
H2 H 1.002179 0.450591 0.391575 0.054 Uiso 1 1 calc R U .
C21 C 0.4234(4) 0.6352(2) 0.2010(2) 0.0252(11) Uani 1 1 d . . .
C6 C 0.1619(3) 0.61046(19) 0.02254(19) 0.0217(10) Uani 1 1 d . . .
C14 C -0.2522(3) 0.61774(19) 0.0301(2) 0.0254(11) Uani 1 1 d . . .
C22 C 0.5182(3) 0.60286(19) 0.24157(19) 0.0236(11) Uani 1 1 d . . .
C15 C -0.2713(3) 0.66610(19) 0.0725(2) 0.0252(11) Uani 1 1 d . . .
H15 H -0.345750 0.684807 0.071267 0.030 Uiso 1 1 calc R U .
C12 C -0.0544(3) 0.61193(18) 0.07857(19) 0.0196(10) Uani 1 1 d . . .
C4 C 0.2197(4) 0.61255(19) -0.08959(19) 0.0261(11) Uani 1 1 d . . .
C5 C 0.1581(3) 0.58684(19) -0.0412(2) 0.0247(11) Uani 1 1 d . . .
H5 H 0.111503 0.551991 -0.051147 0.030 Uiso 1 1 calc R U .
C1 C 0.2311(3) 0.66171(18) 0.0386(2) 0.0193(10) Uani 1 1 d . U .
C11 C -0.0738(3) 0.66213(18) 0.11891(18) 0.0189(10) Uani 1 1 d . . .
C16 C -0.1856(3) 0.68767(18) 0.11639(18) 0.0191(10) Uani 1 1 d . . .
C23 C 0.6328(4) 0.6122(2) 0.2317(2) 0.0290(11) Uani 1 1 d . U .
H23 H 0.654027 0.639719 0.198492 0.035 Uiso 1 1 calc R U .
C2 C 0.2959(3) 0.68686(18) -0.0106(2) 0.0198(10) Uani 1 1 d . . .
N3 N 0.7624(3) 0.49353(19) 0.42244(18) 0.0448(11) Uani 1 1 d . . .
C36 C 0.9501(4) 0.3613(2) 0.6961(2) 0.0267(11) Uani 1 1 d . . .
C25 C 0.6893(4) 0.5445(2) 0.3190(2) 0.0307(12) Uani 1 1 d . U .
C13 C -0.1428(3) 0.59093(18) 0.03459(19) 0.0232(10) Uani 1 1 d . . .
H13 H -0.127473 0.557328 0.007011 0.028 Uiso 1 1 calc R U .
C3 C 0.2901(3) 0.66300(19) -0.0731(2) 0.0247(11) Uani 1 1 d . . .
H3 H 0.334695 0.681146 -0.105657 0.030 Uiso 1 1 calc R U .
C24 C 0.7183(4) 0.5828(2) 0.2688(2) 0.0335(12) Uani 1 1 d . . .
H24 H 0.797578 0.588710 0.259888 0.040 Uiso 1 1 calc R U .
C17 C -0.3514(4) 0.5968(2) -0.0172(2) 0.0362(13) Uani 1 1 d . . .
C33 C 0.9312(4) 0.3882(2) 0.6290(2) 0.0322(12) Uani 1 1 d . . .
C28 C 0.7807(4) 0.5120(2) 0.3594(2) 0.0330(12) Uani 1 1 d . . .
C27 C 0.4883(4) 0.5642(2) 0.2921(2) 0.0371(12) Uani 1 1 d . . .
H27 H 0.408735 0.557741 0.300023 0.044 Uiso 1 1 calc R U .
C7 C 0.2205(4) 0.5863(2) -0.1595(2) 0.0369(12) Uani 1 1 d . . .
C29 C 0.8624(4) 0.4655(2) 0.4398(2) 0.0419(13) Uani 1 1 d . . .
C26 C 0.5729(4) 0.5355(2) 0.3304(2) 0.0395(13) Uani 1 1 d . . .
H26 H 0.551693 0.509336 0.364798 0.047 Uiso 1 1 calc R U .
C30 C 0.8886(4) 0.4379(2) 0.5047(2) 0.0423(13) Uani 1 1 d . . .
C34 C 0.8337(4) 0.4230(2) 0.6142(2) 0.0470(14) Uani 1 1 d . U .
H34 H 0.780601 0.430793 0.647188 0.056 Uiso 1 1 calc R U .
C32 C 1.0082(4) 0.3787(2) 0.5801(2) 0.0499(15) Uani 1 1 d . . .
H32 H 1.075155 0.354198 0.588829 0.060 Uiso 1 1 calc R U .
C18 C -0.3827(4) 0.6488(2) -0.0652(2) 0.0451(14) Uani 1 1 d . . .
H18A H -0.449307 0.636713 -0.094086 0.068 Uiso 1 1 calc R U .
H18B H -0.316065 0.657578 -0.091615 0.068 Uiso 1 1 calc R U .
H18C H -0.402560 0.685404 -0.040667 0.068 Uiso 1 1 calc R U .
C19 C -0.3165(4) 0.5407(2) -0.0572(3) 0.0558(16) Uani 1 1 d . . .
H19A H -0.381560 0.528724 -0.087251 0.084 Uiso 1 1 calc R U .
H19B H -0.296625 0.506826 -0.027361 0.084 Uiso 1 1 calc R U .
H19C H -0.249026 0.550822 -0.082345 0.084 Uiso 1 1 calc R U .
C10 C 0.1351(5) 0.5334(2) -0.1682(2) 0.0593(16) Uani 1 1 d . . .
H10A H 0.057974 0.546682 -0.156009 0.089 Uiso 1 1 calc R U .
H10B H 0.161438 0.499417 -0.140052 0.089 Uiso 1 1 calc R U .
H10C H 0.131159 0.520209 -0.214018 0.089 Uiso 1 1 calc R U .
C20 C -0.4577(4) 0.5814(2) 0.0213(2) 0.0513(15) Uani 1 1 d . . .
H20A H -0.521269 0.567872 -0.008956 0.077 Uiso 1 1 calc R U .
H20B H -0.482157 0.617747 0.044936 0.077 Uiso 1 1 calc R U .
H20C H -0.437908 0.548832 0.052760 0.077 Uiso 1 1 calc R U .
C31 C 0.9887(4) 0.4045(2) 0.5187(2) 0.0508(15) Uani 1 1 d . . .
H31 H 1.043902 0.399262 0.486248 0.061 Uiso 1 1 calc R U .
C35 C 0.8125(4) 0.4465(3) 0.5530(2) 0.0564(16) Uani 1 1 d . . .
H35 H 0.743445 0.469299 0.543674 0.068 Uiso 1 1 calc R U .
C9 C 0.3400(5) 0.5642(3) -0.1734(3) 0.082(2) Uani 1 1 d . . .
H9A H 0.338457 0.545986 -0.217244 0.123 Uiso 1 1 calc R U .
H9B H 0.365033 0.533519 -0.140798 0.123 Uiso 1 1 calc R U .
H9C H 0.394346 0.598561 -0.171341 0.123 Uiso 1 1 calc R U .
C8 C 0.1825(6) 0.6364(3) -0.2092(2) 0.089(2) Uani 1 1 d . U .
H8A H 0.104546 0.650843 -0.199930 0.133 Uiso 1 1 calc R U .
H8B H 0.181353 0.619678 -0.253672 0.133 Uiso 1 1 calc R U .
H8C H 0.237369 0.670538 -0.205563 0.133 Uiso 1 1 calc R U .

loop_
_atom_site_aniso_label
_atom_site_aniso_U_11
_atom_site_aniso_U_22
_atom_site_aniso_U_33
_atom_site_aniso_U_23
_atom_site_aniso_U_13
_atom_site_aniso_U_12
Co1 0.0186(5) 0.0216(6) 0.0183(5) 0.000 -0.0028(4) 0.000
Co3 0.0229(6) 0.0262(6) 0.0148(5) 0.000 0.0000(4) 0.000
Co2 0.0174(4) 0.0269(4) 0.0185(4) 0.0043(3) -0.0005(3) 0.0015(3)
S3 0.0210(9) 0.0237(9) 0.0219(9) 0.000 0.0040(7) 0.000
Cl1 0.0242(9) 0.0328(9) 0.0236(9) 0.000 -0.0005(7) 0.000
S1 0.0191(8) 0.0222(9) 0.0246(9) 0.000 0.0021(7) 0.000
S2 0.0198(6) 0.0220(6) 0.0259(6) 0.0030(5) 0.0005(5) 0.0016(5)
O1 0.0230(16) 0.0243(17) 0.0180(17) -0.0007(14) 0.0014(12) -0.0015(13)
O3 0.0223(17) 0.0248(19) 0.0318(18) 0.0068(16) -0.0009(13) -0.0012(14)
O5 0.0296(18) 0.035(2) 0.0245(17) 0.0079(15) 0.0031(13) 0.0073(16)
O2 0.0201(16) 0.0268(17) 0.0201(16) 0.0002(14) -0.0046(13) -0.0017(14)
O4 0.0210(18) 0.0341(18) 0.0293(18) 0.0086(14) -0.0030(13) 0.0005(15)
O6 0.0331(18) 0.0385(19) 0.0228(18) 0.0095(16) 0.0045(15) 0.0027(15)
N1 0.036(3) 0.064(3) 0.020(2) 0.007(2) -0.005(2) 0.022(2)
N2 0.043(3) 0.070(3) 0.023(2) 0.012(2) 0.002(2) 0.031(2)
C21 0.022(3) 0.033(3) 0.020(3) -0.003(2) -0.002(2) 0.005(3)
C6 0.016(2) 0.028(3) 0.021(3) 0.002(2) 0.0004(19) 0.002(2)
C14 0.017(3) 0.026(3) 0.032(3) -0.002(2) -0.001(2) 0.001(2)
C22 0.023(3) 0.025(3) 0.023(3) 0.006(2) 0.001(2) 0.004(2)
C15 0.017(2) 0.029(3) 0.030(3) 0.000(2) -0.003(2) 0.002(2)
C12 0.015(2) 0.018(3) 0.025(3) 0.006(2) -0.001(2) 0.000(2)
C4 0.033(3) 0.028(3) 0.017(3) -0.005(2) -0.005(2) -0.004(2)
C5 0.025(3) 0.028(3) 0.020(3) 0.001(2) -0.001(2) -0.003(2)
C1 0.017(2) 0.021(3) 0.020(3) -0.002(2) -0.005(2) 0.003(2)
C11 0.020(3) 0.020(3) 0.016(2) 0.003(2) -0.002(2) -0.004(2)
C16 0.022(3) 0.018(2) 0.018(2) -0.001(2) 0.004(2) 0.002(2)
C23 0.024(3) 0.035(3) 0.028(3) 0.014(2) -0.003(2) -0.001(2)
C2 0.014(2) 0.022(3) 0.024(3) 0.002(2) -0.001(2) 0.003(2)
N3 0.037(3) 0.069(3) 0.028(3) 0.015(2) -0.0039(19) 0.015(2)
C36 0.026(3) 0.033(3) 0.020(3) 0.006(2) -0.004(2) -0.006(3)
C25 0.035(3) 0.037(3) 0.020(3) 0.006(2) -0.004(2) 0.004(2)
C13 0.022(3) 0.020(3) 0.028(3) -0.003(2) 0.001(2) 0.002(2)
C3 0.027(3) 0.029(3) 0.019(3) 0.005(2) 0.002(2) 0.003(2)
C24 0.023(3) 0.046(3) 0.030(3) 0.001(3) -0.002(2) 0.001(2)
C17 0.023(3) 0.031(3) 0.054(3) -0.018(3) -0.011(2) 0.004(2)
C33 0.026(3) 0.042(3) 0.029(3) 0.013(2) 0.005(2) 0.004(2)
C28 0.026(3) 0.046(3) 0.026(3) 0.006(2) -0.003(2) 0.006(2)
C27 0.024(3) 0.047(3) 0.040(3) 0.017(3) -0.003(2) 0.004(2)
C7 0.052(3) 0.041(3) 0.017(3) -0.003(2) 0.000(2) -0.013(3)
C29 0.036(3) 0.067(4) 0.022(3) 0.011(3) 0.001(3) 0.018(3)
C26 0.030(3) 0.053(3) 0.035(3) 0.020(3) 0.000(2) -0.003(3)
C30 0.034(3) 0.068(4) 0.025(3) 0.012(3) -0.001(3) 0.017(3)
C34 0.037(3) 0.081(4) 0.024(3) 0.015(3) 0.007(2) 0.023(3)
C32 0.046(3) 0.071(4) 0.032(3) 0.019(3) 0.000(3) 0.023(3)
C18 0.039(3) 0.056(4) 0.039(3) -0.011(3) -0.011(2) 0.010(3)
C19 0.037(3) 0.046(3) 0.081(4) -0.034(3) -0.027(3) 0.011(3)
C10 0.071(4) 0.073(4) 0.035(3) -0.023(3) 0.007(3) -0.037(3)
C20 0.028(3) 0.047(3) 0.078(4) -0.015(3) -0.009(3) -0.006(3)
C31 0.046(3) 0.084(4) 0.023(3) 0.014(3) 0.005(2) 0.030(3)
C35 0.034(3) 0.098(5) 0.037(3) 0.019(3) 0.007(3) 0.024(3)
C9 0.058(4) 0.124(6) 0.066(4) -0.061(4) 0.020(3) -0.008(4)
C8 0.152(6) 0.082(5) 0.031(3) -0.001(3) -0.010(4) -0.033(4)

loop_
_atom_type_symbol
_atom_type_description
_atom_type_scat_dispersion_real
_atom_type_scat_dispersion_imag
_atom_type_scat_source
C C 0.0181 0.0091 'International Tables Vol C Tables 4.2.6.8 and 6.1.1.4'
H H 0.0000 0.0000 'International Tables Vol C Tables 4.2.6.8 and 6.1.1.4'
N N 0.0311 0.0180 'International Tables Vol C Tables 4.2.6.8 and 6.1.1.4'
O O 0.0492 0.0322 'International Tables Vol C Tables 4.2.6.8 and 6.1.1.4'
S S 0.3331 0.5567 'International Tables Vol C Tables 4.2.6.8 and 6.1.1.4'
Co Co -2.3653 3.6143 'International Tables Vol C Tables 4.2.6.8 and 6.1.1.4'
Cl Cl 0.3639 0.7018 'International Tables Vol C Tables 4.2.6.8 and 6.1.1.4'

loop_
_geom_angle_atom_site_label_1
_geom_angle_atom_site_label_2
_geom_angle_atom_site_label_3
_geom_angle
_geom_angle_site_symmetry_1
_geom_angle_site_symmetry_3
O1 Co1 O1 89.67(14) . 4_575
O1 Co1 O3 88.81(10) . .
O1 Co1 O3 174.55(12) 4_575 .
O1 Co1 O3 174.54(12) . 4_575
O1 Co1 O3 88.81(10) 4_575 4_575
O3 Co1 O3 92.22(15) . 4_575
O1 Co1 S1 80.18(8) . .
O1 Co1 S1 80.17(8) 4_575 .
O3 Co1 S1 104.71(8) . .
O3 Co1 S1 104.71(8) 4_575 .
O1 Co1 Cl1 83.57(8) . .
O1 Co1 Cl1 83.57(8) 4_575 .
O3 Co1 Cl1 91.06(8) . .
O3 Co1 Cl1 91.06(8) 4_575 .
S1 Co1 Cl1 156.98(6) . .
O2 Co3 O2 90.74(15) 4_575 .
O2 Co3 O5 89.70(11) 4_575 2_656
O2 Co3 O5 173.95(11) . 2_656
O2 Co3 O5 173.95(11) 4_575 3_666
O2 Co3 O5 89.70(11) . 3_666
O5 Co3 O5 89.22(16) 2_656 3_666
O2 Co3 S3 80.40(8) 4_575 .
O2 Co3 S3 80.40(8) . .
O5 Co3 S3 105.62(8) 2_656 .
O5 Co3 S3 105.62(8) 3_666 .
O2 Co3 Cl1 83.32(8) 4_575 .
O2 Co3 Cl1 83.32(8) . .
O5 Co3 Cl1 90.74(8) 2_656 .
O5 Co3 Cl1 90.74(8) 3_666 .
S3 Co3 Cl1 156.73(6) . .
O2 Co2 O1 93.58(10) . .
O2 Co2 O6 88.11(11) . 3_666
O1 Co2 O6 173.29(12) . 3_666
O2 Co2 O4 174.21(11) . .
O1 Co2 O4 89.25(11) . .
O6 Co2 O4 88.51(11) 3_666 .
O2 Co2 S2 80.65(8) . .
O1 Co2 S2 80.59(8) . .
O6 Co2 S2 106.09(9) 3_666 .
O4 Co2 S2 104.82(9) . .
O2 Co2 Cl1 84.17(8) . .
O1 Co2 Cl1 83.99(8) . .
O6 Co2 Cl1 89.73(9) 3_666 .
O4 Co2 Cl1 91.12(9) . .
S2 Co2 Cl1 157.57(4) . .
C16 S3 C16 100.4(3) 4_575 .
C16 S3 Co3 94.96(14) 4_575 .
C16 S3 Co3 94.96(14) . .
Co2 Cl1 Co2 119.83(6) 4_575 .
Co2 Cl1 Co1 76.18(3) 4_575 .
Co2 Cl1 Co1 76.18(3) . .
Co2 Cl1 Co3 76.13(3) 4_575 .
Co2 Cl1 Co3 76.13(3) . .
Co1 Cl1 Co3 122.99(6) . .
C2 S1 C2 101.8(2) 4_575 .
C2 S1 Co1 95.26(14) 4_575 .
C2 S1 Co1 95.26(14) . .
C12 S2 C6 103.18(18) . .
C12 S2 Co2 93.63(14) . .
C6 S2 Co2 93.70(14) . .
C1 O1 Co2 125.0(2) . .
C1 O1 Co1 124.1(2) . .
Co2 O1 Co1 108.45(12) . .
C21 O3 Co1 129.8(3) . .
C36 O5 Co3 126.9(3) . 3_666
C11 O2 Co2 124.8(2) . .
C11 O2 Co3 124.6(2) . .
Co2 O2 Co3 109.02(12) . .
C21 O4 Co2 130.3(3) . .
C36 O6 Co2 131.4(3) . 3_666
C28 N1 N2 102.6(3) . .
C29 N2 N1 110.6(4) . .
C29 N2 H2 124.7 . .
N1 N2 H2 124.7 . .
O3 C21 O4 127.0(4) . .
O3 C21 C22 117.7(4) . .
O4 C21 C22 115.3(4) . .
C5 C6 C1 120.1(4) . .
C5 C6 S2 120.5(3) . .
C1 C6 S2 119.3(3) . .
C13 C14 C15 116.9(4) . .
C13 C14 C17 124.1(4) . .
C15 C14 C17 119.0(4) . .
C23 C22 C27 118.8(4) . .
C23 C22 C21 121.7(4) . .
C27 C22 C21 119.5(4) . .
C16 C15 C14 122.2(4) . .
C16 C15 H15 118.9 . .
C14 C15 H15 118.9 . .
C13 C12 C11 120.2(4) . .
C13 C12 S2 120.5(3) . .
C11 C12 S2 119.3(3) . .
C5 C4 C3 117.8(4) . .
C5 C4 C7 123.1(4) . .
C3 C4 C7 119.1(4) . .
C4 C5 C6 121.9(4) . .
C4 C5 H5 119.1 . .
C6 C5 H5 119.1 . .
O1 C1 C2 121.7(4) . .
O1 C1 C6 120.5(4) . .
C2 C1 C6 117.7(4) . .
O2 C11 C12 121.2(3) . .
O2 C11 C16 121.0(4) . .
C12 C11 C16 117.9(3) . .
C15 C16 C11 120.7(4) . .
C15 C16 S3 120.6(3) . .
C11 C16 S3 118.7(3) . .
C22 C23 C24 121.4(4) . .
C22 C23 H23 119.3 . .
C24 C23 H23 119.3 . .
C3 C2 C1 121.0(4) . .
C3 C2 S1 121.0(3) . .
C1 C2 S1 118.0(3) . .
C29 N3 C28 102.2(4) . .
O6 C36 O5 127.0(4) . .
O6 C36 C33 114.8(4) . .
O5 C36 C33 118.2(4) . .
C24 C25 C26 119.0(4) . .
C24 C25 C28 120.9(4) . .
C26 C25 C28 120.1(4) . .
C14 C13 C12 122.0(4) . .
C14 C13 H13 119.0 . .
C12 C13 H13 119.0 . .
C2 C3 C4 121.4(4) . .
C2 C3 H3 119.3 . .
C4 C3 H3 119.3 . .
C23 C24 C25 120.1(4) . .
C23 C24 H24 119.9 . .
C25 C24 H24 119.9 . .
C20 C17 C14 109.5(4) . .
C20 C17 C18 109.0(4) . .
C14 C17 C18 108.9(4) . .
C20 C17 C19 109.6(4) . .
C14 C17 C19 111.5(3) . .
C18 C17 C19 108.2(4) . .
C34 C33 C32 118.0(4) . .
C34 C33 C36 119.7(4) . .
C32 C33 C36 122.3(4) . .
N1 C28 N3 114.8(4) . .
N1 C28 C25 123.6(4) . .
N3 C28 C25 121.5(4) . .
C26 C27 C22 120.4(4) . .
C26 C27 H27 119.8 . .
C22 C27 H27 119.8 . .
C9 C7 C10 108.9(4) . .
C9 C7 C4 110.3(4) . .
C10 C7 C4 110.8(4) . .
C9 C7 C8 109.7(5) . .
C10 C7 C8 107.8(4) . .
C4 C7 C8 109.3(4) . .
N2 C29 N3 109.8(4) . .
N2 C29 C30 126.1(4) . .
N3 C29 C30 124.1(4) . .
C27 C26 C25 120.2(4) . .
C27 C26 H26 119.9 . .
C25 C26 H26 119.9 . .
C35 C30 C31 118.9(4) . .
C35 C30 C29 118.9(4) . .
C31 C30 C29 122.1(4) . .
C35 C34 C33 121.0(4) . .
C35 C34 H34 119.5 . .
C33 C34 H34 119.5 . .
C31 C32 C33 120.9(4) . .
C31 C32 H32 119.5 . .
C33 C32 H32 119.5 . .
C17 C18 H18A 109.5 . .
C17 C18 H18B 109.5 . .
H18A C18 H18B 109.5 . .
C17 C18 H18C 109.5 . .
H18A C18 H18C 109.5 . .
H18B C18 H18C 109.5 . .
C17 C19 H19A 109.5 . .
C17 C19 H19B 109.5 . .
H19A C19 H19B 109.5 . .
C17 C19 H19C 109.5 . .
H19A C19 H19C 109.5 . .
H19B C19 H19C 109.5 . .
C7 C10 H10A 109.5 . .
C7 C10 H10B 109.5 . .
H10A C10 H10B 109.5 . .
C7 C10 H10C 109.5 . .
H10A C10 H10C 109.5 . .
H10B C10 H10C 109.5 . .
C17 C20 H20A 109.5 . .
C17 C20 H20B 109.5 . .
H20A C20 H20B 109.5 . .
C17 C20 H20C 109.5 . .
H20A C20 H20C 109.5 . .
H20B C20 H20C 109.5 . .
C32 C31 C30 119.8(4) . .
C32 C31 H31 120.1 . .
C30 C31 H31 120.1 . .
C34 C35 C30 121.3(4) . .
C34 C35 H35 119.4 . .
C30 C35 H35 119.4 . .
C7 C9 H9A 109.5 . .
C7 C9 H9B 109.5 . .
H9A C9 H9B 109.5 . .
C7 C9 H9C 109.5 . .
H9A C9 H9C 109.5 . .
H9B C9 H9C 109.5 . .
C7 C8 H8A 109.5 . .
C7 C8 H8B 109.5 . .
H8A C8 H8B 109.5 . .
C7 C8 H8C 109.5 . .
H8A C8 H8C 109.5 . .
H8B C8 H8C 109.5 . .

loop_
_geom_bond_atom_site_label_1
_geom_bond_atom_site_label_2
_geom_bond_distance
_geom_bond_site_symmetry_2
Co1 O1 2.017(3) .
Co1 O1 2.017(3) 4_575
Co1 O3 2.041(3) .
Co1 O3 2.041(3) 4_575
Co1 S1 2.5490(17) .
Co1 Cl1 2.6377(16) .
Co3 O2 2.015(3) 4_575
Co3 O2 2.015(3) .
Co3 O5 2.045(3) 2_656
Co3 O5 2.045(3) 3_666
Co3 S3 2.5424(16) .
Co3 Cl1 2.6548(16) .
Co2 O2 1.993(3) .
Co2 O1 1.994(3) .
Co2 O6 2.012(3) 3_666
Co2 O4 2.014(3) .
Co2 S2 2.5764(12) .
Co2 Cl1 2.6376(9) .
S3 C16 1.780(4) 4_575
S3 C16 1.780(4) .
S1 C2 1.784(4) 4_575
S1 C2 1.784(4) .
S2 C12 1.782(4) .
S2 C6 1.788(4) .
O1 C1 1.333(4) .
O3 C21 1.255(5) .
O5 C36 1.264(5) .
O2 C11 1.324(4) .
O4 C21 1.274(5) .
O6 C36 1.265(5) .
N1 C28 1.298(5) .
N1 N2 1.366(5) .
N2 C29 1.321(5) .
N2 H2 0.8800 .
C21 C22 1.512(6) .
C6 C5 1.401(5) .
C6 C1 1.407(5) .
C14 C13 1.390(5) .
C14 C15 1.396(6) .
C14 C17 1.528(6) .
C22 C23 1.362(5) .
C22 C27 1.393(6) .
C15 C16 1.382(5) .
C15 H15 0.9500 .
C12 C13 1.401(5) .
C12 C11 1.401(5) .
C4 C5 1.369(5) .
C4 C3 1.402(6) .
C4 C7 1.541(6) .
C5 H5 0.9500 .
C1 C2 1.397(5) .
C11 C16 1.403(5) .
C23 C24 1.372(5) .
C23 H23 0.9500 .
C2 C3 1.380(5) .
N3 C29 1.337(5) .
N3 C28 1.377(5) .
C36 C33 1.500(6) .
C25 C24 1.381(6) .
C25 C26 1.388(6) .
C25 C28 1.486(6) .
C13 H13 0.9500 .
C3 H3 0.9500 .
C24 H24 0.9500 .
C17 C20 1.529(6) .
C17 C18 1.536(6) .
C17 C19 1.543(6) .
C33 C34 1.378(6) .
C33 C32 1.387(6) .
C27 C26 1.371(6) .
C27 H27 0.9500 .
C7 C9 1.501(7) .
C7 C10 1.526(6) .
C7 C8 1.544(7) .
C29 C30 1.475(6) .
C26 H26 0.9500 .
C30 C35 1.368(6) .
C30 C31 1.383(6) .
C34 C35 1.364(6) .
C34 H34 0.9500 .
C32 C31 1.384(6) .
C32 H32 0.9500 .
C18 H18A 0.9800 .
C18 H18B 0.9800 .
C18 H18C 0.9800 .
C19 H19A 0.9800 .
C19 H19B 0.9800 .
C19 H19C 0.9800 .
C10 H10A 0.9800 .
C10 H10B 0.9800 .
C10 H10C 0.9800 .
C20 H20A 0.9800 .
C20 H20B 0.9800 .
C20 H20C 0.9800 .
C31 H31 0.9500 .
C35 H35 0.9500 .
C9 H9A 0.9800 .
C9 H9B 0.9800 .
C9 H9C 0.9800 .
C8 H8A 0.9800 .
C8 H8B 0.9800 .
C8 H8C 0.9800 .
